data_4110178
loop_
_publ_author_name
'Sungjun Hong'
'Stefan M. Huber'
'Laura Gagliardi'
'Christopher C. Cramer'
'William B. Tolman'

_publ_section_title
;
 Copper(I)-\a-Ketocarboxylate Complexes: Characterization and O2 Reactions
 That Yield Copper-Oxygen Intermediates Capable of Hydroxylating Arenes
;
_journal_name_full 'Journal of the American Chemical Society'
_journal_page_first 14190
_journal_page_last 14192
_journal_paper_doi 10.1021/ja0760426
_journal_volume 129
_journal_year 2007
_chemical_formula_moiety 'C33 H33 Cu N2 O3, C H2 Cl2'
_chemical_formula_sum 'C34 H35 Cl2 Cu N2 O3'
_chemical_formula_weight 654.08
_chemical_name_common '[(N2Ph)Cu(BF)].CH2Cl2'
_chemical_name_systematic
; 
 ? 
;
_space_group_IT_number 2
_symmetry_cell_setting triclinic
_symmetry_space_group_name_Hall '-P 1'
_symmetry_space_group_name_H-M 'P -1'
_atom_sites_solution_hydrogens geom
_atom_sites_solution_primary direct
_atom_sites_solution_secondary difmap
_audit_creation_method SHELXL-97
_cell_angle_alpha 67.379(2)
_cell_angle_beta 85.964(2)
_cell_angle_gamma 65.239(2)
_cell_formula_units_Z 2
_cell_length_a 10.2026(12)
_cell_length_b 12.1789(14)
_cell_length_c 15.2420(18)
_cell_measurement_reflns_used 3473
_cell_measurement_temperature 173(2)
_cell_measurement_theta_max 25.05
_cell_measurement_theta_min 2.78
_cell_volume 1578.2(3)
_computing_cell_refinement SAINT,Bruker
_computing_data_collection SMART,Bruker
_computing_data_reduction SAINT,Bruker
_computing_molecular_graphics SHELXTL,Bruker
_computing_structure_refinement 'SHELXL-97 (Sheldrick, 1997)'
_computing_structure_solution 'SHELXS-97 (Sheldrick, 1990)'
_diffrn_ambient_temperature 173(2)
_diffrn_measured_fraction_theta_full 0.994
_diffrn_measured_fraction_theta_max 0.994
_diffrn_measurement_device_type 'Siemens SMART Platform CCD'
_diffrn_measurement_method 'area detector, omega scans per phi'
_diffrn_radiation_monochromator graphite
_diffrn_radiation_source 'normal-focus sealed tube'
_diffrn_radiation_type MoK\a
_diffrn_radiation_wavelength 0.71073
_diffrn_reflns_av_R_equivalents 0.0305
_diffrn_reflns_av_sigmaI/netI 0.0396
_diffrn_reflns_limit_h_max 12
_diffrn_reflns_limit_h_min -12
_diffrn_reflns_limit_k_max 14
_diffrn_reflns_limit_k_min -14
_diffrn_reflns_limit_l_max 17
_diffrn_reflns_limit_l_min -18
_diffrn_reflns_number 13378
_diffrn_reflns_theta_full 25.06
_diffrn_reflns_theta_max 25.06
_diffrn_reflns_theta_min 1.46
_exptl_absorpt_coefficient_mu 0.898
_exptl_absorpt_correction_T_max 0.939
_exptl_absorpt_correction_T_min 0.760
_exptl_absorpt_correction_type multi-scan
_exptl_absorpt_process_details SADABS,R.Blessing,1995
_exptl_crystal_colour Brown
_exptl_crystal_density_diffrn 1.376
_exptl_crystal_description Plate
_exptl_crystal_F_000 680
_exptl_crystal_size_max 0.5
_exptl_crystal_size_mid 0.2
_exptl_crystal_size_min 0.07
_refine_diff_density_max 0.695
_refine_diff_density_min -0.517
_refine_diff_density_rms 0.053
_refine_ls_extinction_method none
_refine_ls_goodness_of_fit_ref 1.043
_refine_ls_hydrogen_treatment constr
_refine_ls_matrix_type full
_refine_ls_number_parameters 379
_refine_ls_number_reflns 5581
_refine_ls_number_restraints 0
_refine_ls_restrained_S_all 1.043
_refine_ls_R_factor_all 0.0518
_refine_ls_R_factor_gt 0.0378
_refine_ls_shift/su_max 0.000
_refine_ls_shift/su_mean 0.000
_refine_ls_structure_factor_coef Fsqd
_refine_ls_weighting_details 'calc w=1/[\s^2^(Fo^2^)+(0.0280P)^2^+1.2144P] where P=(Fo^2^+2Fc^2^)/3'
_refine_ls_weighting_scheme calc
_refine_ls_wR_factor_gt 0.0799
_refine_ls_wR_factor_ref 0.0853
_reflns_number_gt 4599
_reflns_number_total 5581
_reflns_threshold_expression >2sigma(I)
_cod_data_source_file ja0760426si20070810_064205.cif
_cod_data_source_block 07098a
_cod_database_code 4110178

loop_
_symmetry_equiv_pos_as_xyz
'x, y, z'
'-x, -y, -z'

loop_
_atom_site_label
_atom_site_type_symbol
_atom_site_fract_x
_atom_site_fract_y
_atom_site_fract_z
_atom_site_U_iso_or_equiv
_atom_site_adp_type
_atom_site_occupancy
_atom_site_symmetry_multiplicity
_atom_site_calc_flag
_atom_site_refinement_flags
Cu1 Cu 0.28451(3) 0.69534(3) 0.79798(2) 0.02854(10) Uani 1 1 d .
C26 C 0.0071(3) 0.7483(3) 0.83173(19) 0.0320(6) Uani 1 1 d .
N2 N 0.3892(2) 0.57269(18) 0.72353(13) 0.0237(4) Uani 1 1 d .
N1 N 0.48913(19) 0.63560(17) 0.84468(13) 0.0216(4) Uani 1 1 d .
O3 O -0.2324(2) 0.8861(2) 0.85064(15) 0.0506(5) Uani 1 1 d .
C29 C -0.3665(3) 0.8735(2) 0.69902(19) 0.0321(6) Uani 1 1 d .
H29A H -0.4298 0.9204 0.7339 0.039 Uiso 1 1 calc R
O2 O 0.0533(2) 0.6415(2) 0.89808(15) 0.0531(6) Uani 1 1 d .
C14 C 0.3177(2) 0.5544(2) 0.65576(16) 0.0236(5) Uani 1 1 d .
C1 C 0.5368(3) 0.6647(2) 0.90944(16) 0.0237(5) Uani 1 1 d .
C10 C 0.1983(3) 0.8170(3) 1.01692(18) 0.0382(6) Uani 1 1 d .
H10A H 0.1131 0.8048 1.0361 0.046 Uiso 1 1 calc R
C28 C -0.2166(2) 0.8160(2) 0.72304(17) 0.0276(5) Uani 1 1 d .
O1 O 0.08138(17) 0.80471(17) 0.77780(13) 0.0344(4) Uani 1 1 d .
C18 C 0.1991(3) 0.6343(2) 0.49937(17) 0.0295(6) Uani 1 1 d .
H18A H 0.1699 0.6977 0.4355 0.035 Uiso 1 1 calc R
C33 C -0.1260(3) 0.7474(2) 0.67142(18) 0.0323(6) Uani 1 1 d .
H33A H -0.0238 0.7077 0.6871 0.039 Uiso 1 1 calc R
C2 C 0.6845(3) 0.6165(2) 0.93583(17) 0.0286(5) Uani 1 1 d .
H2A H 0.7159 0.6366 0.9826 0.034 Uiso 1 1 calc R
C4 C 0.7359(2) 0.5110(2) 0.82673(17) 0.0265(5) Uani 1 1 d .
H4A H 0.8031 0.4594 0.7961 0.032 Uiso 1 1 calc R
C15 C 0.2804(3) 0.4477(2) 0.68700(17) 0.0293(6) Uani 1 1 d .
C9 C 0.2192(3) 0.9165(3) 1.02750(19) 0.0409(7) Uani 1 1 d .
H9A H 0.1487 0.9725 1.0538 0.049 Uiso 1 1 calc R
C7 C 0.4467(3) 0.8524(2) 0.96172(18) 0.0325(6) Uani 1 1 d .
H7A H 0.5320 0.8648 0.9432 0.039 Uiso 1 1 calc R
C11 C 0.3006(3) 0.7351(2) 0.97860(16) 0.0303(6) Uani 1 1 d .
H11A H 0.2850 0.6673 0.9713 0.036 Uiso 1 1 calc R
C16 C 0.2026(3) 0.4378(3) 0.62117(19) 0.0343(6) Uani 1 1 d .
H16A H 0.1768 0.3661 0.6405 0.041 Uiso 1 1 calc R
C8 C 0.3431(3) 0.9341(3) 0.99964(19) 0.0388(7) Uani 1 1 d .
H8A H 0.3574 1.0028 1.0065 0.047 Uiso 1 1 calc R
C17 C 0.1623(3) 0.5299(3) 0.52831(18) 0.0335(6) Uani 1 1 d .
H17A H 0.1093 0.5214 0.4845 0.040 Uiso 1 1 calc R
C32 C -0.1837(3) 0.7365(3) 0.59711(19) 0.0408(7) Uani 1 1 d .
H32A H -0.1211 0.6894 0.5621 0.049 Uiso 1 1 calc R
C12 C 0.5269(2) 0.5289(2) 0.73457(16) 0.0256(5) Uani 1 1 d .
C19 C 0.2781(2) 0.6488(2) 0.56144(16) 0.0255(5) Uani 1 1 d .
C3 C 0.7847(3) 0.5399(2) 0.89420(17) 0.0293(6) Uani 1 1 d .
H3A H 0.8858 0.5071 0.9113 0.035 Uiso 1 1 calc R
C5 C 0.5882(2) 0.5584(2) 0.80475(16) 0.0235(5) Uani 1 1 d .
C23 C 0.3158(3) 0.7657(2) 0.52674(18) 0.0317(6) Uani 1 1 d .
H23A H 0.3864 0.7509 0.5770 0.038 Uiso 1 1 calc R
C27 C -0.1569(3) 0.8255(2) 0.80454(19) 0.0328(6) Uani 1 1 d .
C20 C 0.3226(3) 0.3441(3) 0.78897(18) 0.0376(6) Uani 1 1 d .
H20A H 0.3836 0.3640 0.8238 0.045 Uiso 1 1 calc R
C6 C 0.4261(3) 0.7516(2) 0.95068(16) 0.0259(5) Uani 1 1 d .
C24 C 0.1810(4) 0.8913(3) 0.5142(2) 0.0565(9) Uani 1 1 d .
H24A H 0.2071 0.9657 0.4922 0.085 Uiso 1 1 calc R
H24B H 0.1407 0.8828 0.5755 0.085 Uiso 1 1 calc R
H24C H 0.1085 0.9064 0.4670 0.085 Uiso 1 1 calc R
C22 C 0.1876(4) 0.3496(3) 0.8406(2) 0.0536(8) Uani 1 1 d .
H22A H 0.1323 0.4379 0.8399 0.080 Uiso 1 1 calc R
H22B H 0.2169 0.2854 0.9069 0.080 Uiso 1 1 calc R
H22C H 0.1270 0.3288 0.8082 0.080 Uiso 1 1 calc R
C13 C 0.6287(3) 0.4517(3) 0.6826(2) 0.0472(8) Uani 1 1 d .
H13A H 0.5730 0.4406 0.6393 0.071 Uiso 1 1 calc R
H13B H 0.6946 0.3652 0.7288 0.071 Uiso 1 1 calc R
H13C H 0.6852 0.4986 0.6454 0.071 Uiso 1 1 calc R
C21 C 0.4128(4) 0.2067(3) 0.7897(2) 0.0534(8) Uani 1 1 d .
H21A H 0.4982 0.2058 0.7558 0.080 Uiso 1 1 calc R
H21B H 0.3538 0.1838 0.7579 0.080 Uiso 1 1 calc R
H21C H 0.4441 0.1426 0.8559 0.080 Uiso 1 1 calc R
C31 C -0.3319(3) 0.7940(3) 0.5741(2) 0.0427(7) Uani 1 1 d .
H31A H -0.3714 0.7865 0.5232 0.051 Uiso 1 1 calc R
C30 C -0.4232(3) 0.8626(3) 0.6249(2) 0.0392(7) Uani 1 1 d .
H30A H -0.5253 0.9024 0.6087 0.047 Uiso 1 1 calc R
C25 C 0.3882(3) 0.7792(3) 0.4344(2) 0.0454(7) Uani 1 1 d .
H25A H 0.4122 0.8547 0.4147 0.068 Uiso 1 1 calc R
H25B H 0.3215 0.7925 0.3841 0.068 Uiso 1 1 calc R
H25C H 0.4772 0.6990 0.4451 0.068 Uiso 1 1 calc R
C100 C 0.1366(3) 1.0469(3) 0.7642(2) 0.0459(7) Uani 1 1 d .
H10B H 0.1143 0.9708 0.7771 0.055 Uiso 1 1 calc R
H10C H 0.2117 1.0215 0.8149 0.055 Uiso 1 1 calc R
Cl1 Cl -0.01913(9) 1.17935(9) 0.76639(6) 0.0715(3) Uani 1 1 d .
Cl2 Cl 0.20319(11) 1.08762(10) 0.65267(7) 0.0729(3) Uani 1 1 d .

loop_
_atom_site_aniso_label
_atom_site_aniso_U_11
_atom_site_aniso_U_22
_atom_site_aniso_U_33
_atom_site_aniso_U_23
_atom_site_aniso_U_13
_atom_site_aniso_U_12
Cu1 0.02186(16) 0.03147(17) 0.03194(18) -0.01432(13) 0.00352(12) -0.00941(12)
C26 0.0275(13) 0.0376(15) 0.0366(15) -0.0200(13) -0.0006(11) -0.0135(12)
N2 0.0255(11) 0.0242(10) 0.0238(10) -0.0102(8) 0.0000(8) -0.0115(8)
N1 0.0242(10) 0.0220(10) 0.0195(10) -0.0078(8) 0.0016(8) -0.0109(8)
O3 0.0345(11) 0.0693(14) 0.0670(14) -0.0478(12) 0.0142(10) -0.0213(10)
C29 0.0249(13) 0.0293(13) 0.0385(15) -0.0101(11) 0.0029(11) -0.0111(11)
O2 0.0459(12) 0.0479(12) 0.0497(13) 0.0023(10) -0.0130(10) -0.0223(10)
C14 0.0203(12) 0.0265(12) 0.0288(13) -0.0174(10) 0.0037(10) -0.0086(10)
C1 0.0294(13) 0.0242(12) 0.0198(12) -0.0065(10) 0.0013(10) -0.0150(10)
C10 0.0412(16) 0.0414(15) 0.0330(15) -0.0142(12) 0.0127(12) -0.0199(13)
C28 0.0246(13) 0.0243(12) 0.0304(13) -0.0062(10) 0.0014(10) -0.0112(10)
O1 0.0227(9) 0.0376(10) 0.0430(10) -0.0170(8) 0.0038(8) -0.0117(8)
C18 0.0275(13) 0.0341(13) 0.0261(13) -0.0129(11) 0.0003(10) -0.0109(11)
C33 0.0247(13) 0.0361(14) 0.0348(14) -0.0136(12) 0.0031(11) -0.0119(11)
C2 0.0327(14) 0.0333(13) 0.0244(13) -0.0102(11) -0.0037(10) -0.0183(11)
C4 0.0242(12) 0.0265(12) 0.0278(13) -0.0095(10) 0.0025(10) -0.0109(10)
C15 0.0296(13) 0.0324(13) 0.0302(13) -0.0142(11) 0.0020(11) -0.0151(11)
C9 0.0484(17) 0.0373(15) 0.0335(15) -0.0183(12) 0.0088(13) -0.0117(13)
C7 0.0352(14) 0.0336(14) 0.0340(14) -0.0147(12) 0.0003(11) -0.0175(12)
C11 0.0409(15) 0.0322(13) 0.0236(13) -0.0112(11) 0.0058(11) -0.0207(12)
C16 0.0356(15) 0.0391(15) 0.0404(16) -0.0189(13) 0.0050(12) -0.0240(12)
C8 0.0505(17) 0.0347(15) 0.0385(16) -0.0210(13) 0.0000(13) -0.0180(13)
C17 0.0316(14) 0.0462(16) 0.0340(15) -0.0237(13) 0.0008(11) -0.0191(12)
C32 0.0394(16) 0.0497(17) 0.0371(16) -0.0202(13) 0.0079(13) -0.0202(14)
C12 0.0258(13) 0.0241(12) 0.0266(13) -0.0107(10) 0.0005(10) -0.0092(10)
C19 0.0232(12) 0.0277(12) 0.0278(13) -0.0153(11) 0.0020(10) -0.0085(10)
C3 0.0225(12) 0.0303(13) 0.0319(14) -0.0073(11) -0.0036(10) -0.0118(11)
C5 0.0241(12) 0.0230(12) 0.0226(12) -0.0071(10) 0.0008(9) -0.0107(10)
C23 0.0409(15) 0.0299(13) 0.0281(13) -0.0117(11) -0.0037(11) -0.0173(12)
C27 0.0289(14) 0.0336(14) 0.0373(15) -0.0128(12) 0.0070(11) -0.0162(11)
C20 0.0505(17) 0.0405(15) 0.0325(15) -0.0131(12) 0.0007(12) -0.0294(13)
C6 0.0318(13) 0.0264(12) 0.0187(12) -0.0076(10) -0.0016(10) -0.0121(10)
C24 0.070(2) 0.0324(16) 0.063(2) -0.0206(15) 0.0038(17) -0.0166(15)
C22 0.065(2) 0.059(2) 0.0387(17) -0.0178(15) 0.0140(15) -0.0311(17)
C13 0.0278(15) 0.067(2) 0.061(2) -0.0494(17) 0.0029(13) -0.0112(14)
C21 0.062(2) 0.0421(17) 0.0446(18) -0.0090(14) -0.0023(15) -0.0178(15)
C31 0.0422(17) 0.0562(18) 0.0354(15) -0.0157(14) -0.0025(13) -0.0270(14)
C30 0.0250(14) 0.0411(15) 0.0436(16) -0.0078(13) -0.0043(12) -0.0137(12)
C25 0.0556(19) 0.0485(17) 0.0421(17) -0.0152(14) 0.0079(14) -0.0340(15)
C100 0.0436(17) 0.0323(15) 0.0487(18) -0.0099(13) 0.0020(14) -0.0092(13)
Cl1 0.0504(5) 0.0764(6) 0.0633(5) -0.0354(5) 0.0092(4) 0.0018(4)
Cl2 0.0765(6) 0.1000(7) 0.0697(6) -0.0567(6) 0.0378(5) -0.0457(6)

loop_
_atom_type_symbol
_atom_type_description
_atom_type_scat_dispersion_real
_atom_type_scat_dispersion_imag
_atom_type_scat_source
C C 0.0033 0.0016 'International Tables Vol C Tables 4.2.6.8 and 6.1.1.4'
H H 0.0000 0.0000 'International Tables Vol C Tables 4.2.6.8 and 6.1.1.4'
N N 0.0061 0.0033 'International Tables Vol C Tables 4.2.6.8 and 6.1.1.4'
O O 0.0106 0.0060 'International Tables Vol C Tables 4.2.6.8 and 6.1.1.4'
Cl Cl 0.1484 0.1585 'International Tables Vol C Tables 4.2.6.8 and 6.1.1.4'
Cu Cu 0.3201 1.2651 'International Tables Vol C Tables 4.2.6.8 and 6.1.1.4'

loop_
_geom_angle_atom_site_label_1
_geom_angle_atom_site_label_2
_geom_angle_atom_site_label_3
_geom_angle
O1 Cu1 N1 154.80(8)
O1 Cu1 N2 123.60(8)
N1 Cu1 N2 80.74(7)
O1 Cu1 O2 50.66(7)
N1 Cu1 O2 130.45(6)
N2 Cu1 O2 112.94(7)
O2 C26 O1 127.2(2)
O2 C26 C27 118.7(2)
O1 C26 C27 114.1(2)
C12 N2 C14 121.68(19)
C12 N2 Cu1 112.41(15)
C14 N2 Cu1 125.26(14)
C1 N1 C5 118.6(2)
C1 N1 Cu1 127.10(15)
C5 N1 Cu1 114.32(15)
C30 C29 C28 120.3(2)
C30 C29 H29A 119.8
C28 C29 H29A 119.8
C26 O2 Cu1 68.20(15)
C15 C14 C19 121.6(2)
C15 C14 N2 119.2(2)
C19 C14 N2 119.0(2)
N1 C1 C2 121.4(2)
N1 C1 C6 117.5(2)
C2 C1 C6 121.1(2)
C9 C10 C11 120.5(3)
C9 C10 H10A 119.8
C11 C10 H10A 119.8
C33 C28 C29 118.9(2)
C33 C28 C27 121.1(2)
C29 C28 C27 119.9(2)
C26 O1 Cu1 113.60(16)
C17 C18 C19 121.5(2)
C17 C18 H18A 119.3
C19 C18 H18A 119.3
C32 C33 C28 120.4(2)
C32 C33 H33A 119.8
C28 C33 H33A 119.8
C3 C2 C1 119.9(2)
C3 C2 H2A 120.0
C1 C2 H2A 120.0
C5 C4 C3 119.0(2)
C5 C4 H4A 120.5
C3 C4 H4A 120.5
C16 C15 C14 117.8(2)
C16 C15 C20 119.8(2)
C14 C15 C20 122.4(2)
C8 C9 C10 119.7(2)
C8 C9 H9A 120.1
C10 C9 H9A 120.1
C8 C7 C6 120.2(2)
C8 C7 H7A 119.9
C6 C7 H7A 119.9
C10 C11 C6 120.3(2)
C10 C11 H11A 119.8
C6 C11 H11A 119.8
C17 C16 C15 121.4(2)
C17 C16 H16A 119.3
C15 C16 H16A 119.3
C9 C8 C7 120.4(3)
C9 C8 H8A 119.8
C7 C8 H8A 119.8
C18 C17 C16 119.9(2)
C18 C17 H17A 120.1
C16 C17 H17A 120.1
C31 C32 C33 119.9(3)
C31 C32 H32A 120.0
C33 C32 H32A 120.0
N2 C12 C13 124.4(2)
N2 C12 C5 116.7(2)
C13 C12 C5 118.9(2)
C18 C19 C14 117.8(2)
C18 C19 C23 119.8(2)
C14 C19 C23 122.4(2)
C2 C3 C4 118.8(2)
C2 C3 H3A 120.6
C4 C3 H3A 120.6
N1 C5 C4 122.2(2)
N1 C5 C12 115.5(2)
C4 C5 C12 122.3(2)
C19 C23 C24 110.4(2)
C19 C23 C25 111.7(2)
C24 C23 C25 111.0(2)
C19 C23 H23A 107.9
C24 C23 H23A 107.9
C25 C23 H23A 107.9
O3 C27 C28 123.1(2)
O3 C27 C26 120.6(2)
C28 C27 C26 116.2(2)
C15 C20 C22 110.6(2)
C15 C20 C21 110.9(2)
C22 C20 C21 110.9(2)
C15 C20 H20A 108.1
C22 C20 H20A 108.1
C21 C20 H20A 108.1
C11 C6 C7 118.9(2)
C11 C6 C1 121.0(2)
C7 C6 C1 120.1(2)
C23 C24 H24A 109.5
C23 C24 H24B 109.5
H24A C24 H24B 109.5
C23 C24 H24C 109.5
H24A C24 H24C 109.5
H24B C24 H24C 109.5
C20 C22 H22A 109.5
C20 C22 H22B 109.5
H22A C22 H22B 109.5
C20 C22 H22C 109.5
H22A C22 H22C 109.5
H22B C22 H22C 109.5
C12 C13 H13A 109.5
C12 C13 H13B 109.5
H13A C13 H13B 109.5
C12 C13 H13C 109.5
H13A C13 H13C 109.5
H13B C13 H13C 109.5
C20 C21 H21A 109.5
C20 C21 H21B 109.5
H21A C21 H21B 109.5
C20 C21 H21C 109.5
H21A C21 H21C 109.5
H21B C21 H21C 109.5
C32 C31 C30 120.2(3)
C32 C31 H31A 119.9
C30 C31 H31A 119.9
C29 C30 C31 120.2(2)
C29 C30 H30A 119.9
C31 C30 H30A 119.9
C23 C25 H25A 109.5
C23 C25 H25B 109.5
H25A C25 H25B 109.5
C23 C25 H25C 109.5
H25A C25 H25C 109.5
H25B C25 H25C 109.5
Cl1 C100 Cl2 110.47(15)
Cl1 C100 H10B 109.6
Cl2 C100 H10B 109.6
Cl1 C100 H10C 109.6
Cl2 C100 H10C 109.6
H10B C100 H10C 108.1

loop_
_geom_bond_atom_site_label_1
_geom_bond_atom_site_label_2
_geom_bond_distance
Cu1 O1 1.9042(16)
Cu1 N1 1.9831(19)
Cu1 N2 2.1113(19)
Cu1 O2 2.888(2)
C26 O2 1.216(3)
C26 O1 1.279(3)
C26 C27 1.529(3)
N2 C12 1.274(3)
N2 C14 1.439(3)
N1 C1 1.348(3)
N1 C5 1.354(3)
O3 C27 1.216(3)
C29 C30 1.378(4)
C29 C28 1.396(3)
C29 H29A 0.9500
C14 C15 1.404(3)
C14 C19 1.405(3)
C1 C2 1.393(3)
C1 C6 1.484(3)
C10 C9 1.382(4)
C10 C11 1.384(3)
C10 H10A 0.9500
C28 C33 1.389(3)
C28 C27 1.484(4)
C18 C17 1.376(4)
C18 C19 1.390(3)
C18 H18A 0.9500
C33 C32 1.386(4)
C33 H33A 0.9500
C2 C3 1.373(3)
C2 H2A 0.9500
C4 C5 1.382(3)
C4 C3 1.388(3)
C4 H4A 0.9500
C15 C16 1.391(3)
C15 C20 1.524(3)
C9 C8 1.381(4)
C9 H9A 0.9500
C7 C8 1.385(4)
C7 C6 1.400(3)
C7 H7A 0.9500
C11 C6 1.390(3)
C11 H11A 0.9500
C16 C17 1.380(4)
C16 H16A 0.9500
C8 H8A 0.9500
C17 H17A 0.9500
C32 C31 1.378(4)
C32 H32A 0.9500
C12 C13 1.494(3)
C12 C5 1.498(3)
C19 C23 1.519(3)
C3 H3A 0.9500
C23 C24 1.522(4)
C23 C25 1.527(4)
C23 H23A 1.0000
C20 C22 1.528(4)
C20 C21 1.531(4)
C20 H20A 1.0000
C24 H24A 0.9800
C24 H24B 0.9800
C24 H24C 0.9800
C22 H22A 0.9800
C22 H22B 0.9800
C22 H22C 0.9800
C13 H13A 0.9800
C13 H13B 0.9800
C13 H13C 0.9800
C21 H21A 0.9800
C21 H21B 0.9800
C21 H21C 0.9800
C31 C30 1.382(4)
C31 H31A 0.9500
C30 H30A 0.9500
C25 H25A 0.9800
C25 H25B 0.9800
C25 H25C 0.9800
C100 Cl1 1.737(3)
C100 Cl2 1.751(3)
C100 H10B 0.9900
C100 H10C 0.9900

loop_
_geom_torsion_atom_site_label_1
_geom_torsion_atom_site_label_2
_geom_torsion_atom_site_label_3
_geom_torsion_atom_site_label_4
_geom_torsion
O1 Cu1 N2 C12 167.07(15)
N1 Cu1 N2 C12 -5.81(16)
O2 Cu1 N2 C12 -135.97(15)
O1 Cu1 N2 C14 -3.8(2)
N1 Cu1 N2 C14 -176.66(18)
O2 Cu1 N2 C14 53.19(18)
O1 Cu1 N1 C1 17.1(3)
N2 Cu1 N1 C1 -176.96(19)
O2 Cu1 N1 C1 -64.6(2)
O1 Cu1 N1 C5 -162.29(17)
N2 Cu1 N1 C5 3.68(15)
O2 Cu1 N1 C5 116.02(15)
O1 C26 O2 Cu1 -5.1(2)
C27 C26 O2 Cu1 172.4(3)
O1 Cu1 O2 C26 3.54(16)
N1 Cu1 O2 C26 150.52(16)
N2 Cu1 O2 C26 -111.93(17)
C12 N2 C14 C15 95.2(3)
Cu1 N2 C14 C15 -94.7(2)
C12 N2 C14 C19 -89.1(3)
Cu1 N2 C14 C19 81.0(2)
C5 N1 C1 C2 -0.4(3)
Cu1 N1 C1 C2 -179.69(16)
C5 N1 C1 C6 178.80(19)
Cu1 N1 C1 C6 -0.5(3)
C30 C29 C28 C33 -0.3(4)
C30 C29 C28 C27 -178.5(2)
O2 C26 O1 Cu1 7.9(4)
C27 C26 O1 Cu1 -169.72(16)
N1 Cu1 O1 C26 -106.6(2)
N2 Cu1 O1 C26 90.07(18)
O2 Cu1 O1 C26 -3.41(15)
C29 C28 C33 C32 0.1(4)
C27 C28 C33 C32 178.3(2)
N1 C1 C2 C3 1.3(3)
C6 C1 C2 C3 -177.8(2)
C19 C14 C15 C16 0.2(3)
N2 C14 C15 C16 175.8(2)
C19 C14 C15 C20 179.9(2)
N2 C14 C15 C20 -4.5(3)
C11 C10 C9 C8 0.0(4)
C9 C10 C11 C6 0.3(4)
C14 C15 C16 C17 -0.4(4)
C20 C15 C16 C17 179.8(2)
C10 C9 C8 C7 -0.4(4)
C6 C7 C8 C9 0.5(4)
C19 C18 C17 C16 0.7(4)
C15 C16 C17 C18 0.0(4)
C28 C33 C32 C31 0.0(4)
C14 N2 C12 C13 -2.0(4)
Cu1 N2 C12 C13 -173.3(2)
C14 N2 C12 C5 177.87(19)
Cu1 N2 C12 C5 6.7(2)
C17 C18 C19 C14 -1.0(3)
C17 C18 C19 C23 -179.7(2)
C15 C14 C19 C18 0.5(3)
N2 C14 C19 C18 -175.1(2)
C15 C14 C19 C23 179.2(2)
N2 C14 C19 C23 3.6(3)
C1 C2 C3 C4 -0.6(3)
C5 C4 C3 C2 -1.0(3)
C1 N1 C5 C4 -1.3(3)
Cu1 N1 C5 C4 178.08(17)
C1 N1 C5 C12 179.16(19)
Cu1 N1 C5 C12 -1.4(2)
C3 C4 C5 N1 2.0(3)
C3 C4 C5 C12 -178.5(2)
N2 C12 C5 N1 -3.8(3)
C13 C12 C5 N1 176.1(2)
N2 C12 C5 C4 176.7(2)
C13 C12 C5 C4 -3.4(3)
C18 C19 C23 C24 72.1(3)
C14 C19 C23 C24 -106.6(3)
C18 C19 C23 C25 -51.9(3)
C14 C19 C23 C25 129.4(2)
C33 C28 C27 O3 178.9(2)
C29 C28 C27 O3 -2.9(4)
C33 C28 C27 C26 -3.9(3)
C29 C28 C27 C26 174.2(2)
O2 C26 C27 O3 78.7(3)
O1 C26 C27 O3 -103.5(3)
O2 C26 C27 C28 -98.5(3)
O1 C26 C27 C28 79.4(3)
C16 C15 C20 C22 -65.9(3)
C14 C15 C20 C22 114.4(3)
C16 C15 C20 C21 57.5(3)
C14 C15 C20 C21 -122.2(3)
C10 C11 C6 C7 -0.2(4)
C10 C11 C6 C1 -180.0(2)
C8 C7 C6 C11 -0.2(4)
C8 C7 C6 C1 179.6(2)
N1 C1 C6 C11 42.9(3)
C2 C1 C6 C11 -137.9(2)
N1 C1 C6 C7 -136.9(2)
C2 C1 C6 C7 42.3(3)
C33 C32 C31 C30 0.0(4)
C28 C29 C30 C31 0.4(4)
C32 C31 C30 C29 -0.2(4)
